data_2218781
loop_
_publ_author_name
'Liu, Jian-Feng'
'Liu, Xiao-Lan'
'Liu, Yong-Hong'

_publ_section_title
<i>N</i>-[(<i>E</i>,<i>Z</i>)-1,3-Diphenylprop-2-enylidene]-<i>N</i>'-(1,3-dithiolan-2-ylidene)hydrazine
_journal_coeditor_code OM2242
_journal_issue 7
_journal_name_full 'Acta Crystallographica Section E'
_journal_page_first o1340
_journal_paper_doi 10.1107/S1600536808018606
_journal_volume 64
_journal_year 2008
_chemical_formula_iupac 'C18 H16 N2 S2'
_chemical_formula_moiety 'C18 H16 N2 S2'
_chemical_formula_sum 'C18 H16 N2 S2'
_chemical_formula_weight 324.47
_chemical_melting_point 442
_chemical_name_systematic
;<i>N</i>-[(<i>E</i>,<i>Z</i>)-1,3-Diphenylprop-2-enylidene]-
<i>N</i>'-(1,3-dithiolan-2-ylidene)-hydrazine
;
_space_group_IT_number 33
_symmetry_cell_setting orthorhombic
_symmetry_space_group_name_Hall 'P 2c -2n'
_symmetry_space_group_name_H-M 'P n a 21'
_atom_sites_solution_hydrogens geom
_atom_sites_solution_primary direct
_atom_sites_solution_secondary difmap
_audit_creation_method SHELXL-97
_cell_angle_alpha 90.00
_cell_angle_beta 90.00
_cell_angle_gamma 90.00
_cell_formula_units_Z 4
_cell_length_a 30.9008(9)
_cell_length_b 5.7352(2)
_cell_length_c 9.1499(3)
_cell_measurement_reflns_used 2883
_cell_measurement_temperature 296(2)
_cell_measurement_theta_max 28.1
_cell_measurement_theta_min 2.6
_cell_volume 1621.57(9)
_computing_cell_refinement 'SAINT (Bruker, 2007)'
_computing_data_collection 'SMART (Bruker, 2007)'
_computing_data_reduction 'SAINT (Bruker, 2007)'
_computing_molecular_graphics 'PLATON (Spek, 2003)'
_computing_publication_material 'SHELXTL (Sheldrick, 2008)'
_computing_structure_refinement 'SHELXL97 (Sheldrick, 2008)'
_computing_structure_solution 'SHELXS97 (Sheldrick, 2008)'
_diffrn_ambient_temperature 296(2)
_diffrn_measured_fraction_theta_full 0.989
_diffrn_measured_fraction_theta_max 0.989
_diffrn_measurement_device_type 'Bruker SMART 1000 CCD'
_diffrn_measurement_method \w
_diffrn_radiation_monochromator graphite
_diffrn_radiation_source 'fine-focus sealed tube'
_diffrn_radiation_type MoK\a
_diffrn_radiation_wavelength 0.71073
_diffrn_reflns_av_R_equivalents 0.0553
_diffrn_reflns_av_sigmaI/netI 0.0516
_diffrn_reflns_limit_h_max 39
_diffrn_reflns_limit_h_min -41
_diffrn_reflns_limit_k_max 7
_diffrn_reflns_limit_k_min -4
_diffrn_reflns_limit_l_max 11
_diffrn_reflns_limit_l_min -12
_diffrn_reflns_number 7320
_diffrn_reflns_theta_full 28.38
_diffrn_reflns_theta_max 28.38
_diffrn_reflns_theta_min 2.59
_exptl_absorpt_coefficient_mu 0.326
_exptl_absorpt_correction_T_max 0.9377
_exptl_absorpt_correction_T_min 0.9086
_exptl_absorpt_correction_type multi-scan
_exptl_absorpt_process_details '(SADABS; Bruker, 2007)'
_exptl_crystal_colour yellow
_exptl_crystal_density_diffrn 1.329
_exptl_crystal_density_method 'not measured'
_exptl_crystal_description block
_exptl_crystal_F_000 680
_exptl_crystal_size_max 0.30
_exptl_crystal_size_mid 0.30
_exptl_crystal_size_min 0.20
_refine_diff_density_max 0.473
_refine_diff_density_min -0.338
_refine_ls_abs_structure_details 'Flack (1983), 1186 Friedel pairs'
_refine_ls_abs_structure_Flack -0.03(9)
_refine_ls_extinction_method none
_refine_ls_goodness_of_fit_ref 0.997
_refine_ls_hydrogen_treatment constr
_refine_ls_matrix_type full
_refine_ls_number_parameters 206
_refine_ls_number_reflns 3339
_refine_ls_number_restraints 7
_refine_ls_restrained_S_all 1.020
_refine_ls_R_factor_all 0.0537
_refine_ls_R_factor_gt 0.0458
_refine_ls_shift/su_max 0.003
_refine_ls_shift/su_mean 0.000
_refine_ls_structure_factor_coef Fsqd
_refine_ls_weighting_details 'calc w=1/[\s^2^(Fo^2^)+(0.0727P)^2^] where P=(Fo^2^+2Fc^2^)/3'
_refine_ls_weighting_scheme calc
_refine_ls_wR_factor_gt 0.1128
_refine_ls_wR_factor_ref 0.1172
_reflns_number_gt 2833
_reflns_number_total 3339
_reflns_threshold_expression I>2\s(I)
_cod_data_source_file om2242.cif
_cod_data_source_block I
_cod_database_code 2218781
_cod_database_fobs_code 2218781

loop_
_symmetry_equiv_pos_as_xyz
'x, y, z'
'-x, -y, z+1/2'
'x+1/2, -y+1/2, z'
'-x+1/2, y+1/2, z+1/2'

loop_
_atom_site_type_symbol
_atom_site_label
_atom_site_fract_x
_atom_site_fract_y
_atom_site_fract_z
_atom_site_U_iso_or_equiv
_atom_site_adp_type
_atom_site_calc_flag
_atom_site_refinement_flags
_atom_site_occupancy
_atom_site_disorder_assembly
_atom_site_disorder_group
C C1 0.00882(11) 1.1023(6) 0.9703(5) 0.0507(8) Uani d . 1 . .
H H1 -0.0016 1.0304 0.8863 0.061 Uiso calc R 1 . .
C C2 -0.01559(12) 1.2737(7) 1.0391(5) 0.0569(10) Uani d . 1 . .
H H2 -0.0428 1.3112 1.0024 0.068 Uiso calc R 1 . .
C C3 -0.00045(12) 1.3879(6) 1.1592(4) 0.0526(9) Uani d . 1 . .
H H3 -0.0168 1.5053 1.2025 0.063 Uiso calc R 1 . .
C C4 0.03941(11) 1.3275(7) 1.2162(5) 0.0547(9) Uani d . 1 . .
H H4 0.0500 1.4039 1.2985 0.066 Uiso calc R 1 . .
C C5 0.06363(10) 1.1535(6) 1.1509(4) 0.0423(7) Uani d . 1 . .
H H5 0.0903 1.1133 1.1908 0.051 Uiso calc R 1 . .
C C6 0.04918(9) 1.0381(5) 1.0281(3) 0.0321(6) Uani d . 1 . .
C C7 0.07453(9) 0.8558(5) 0.9542(3) 0.0318(6) Uani d . 1 . .
H H7 0.0679 0.8263 0.8568 0.038 Uiso calc R 1 . .
C C8 0.10609(9) 0.7288(5) 1.0139(3) 0.0302(6) Uani d . 1 . .
H H8 0.1126 0.7561 1.1117 0.036 Uiso calc R 1 . .
C C9 0.13112(8) 0.5516(5) 0.9387(3) 0.0288(6) Uani d . 1 . .
C C10 0.13030(9) 0.5395(5) 0.7762(3) 0.0287(6) Uani d . 1 . .
C C11 0.11505(11) 0.3437(6) 0.7030(4) 0.0400(7) Uani d . 1 . .
H H11 0.1039 0.2189 0.7559 0.048 Uiso calc R 1 . .
C C12 0.11627(13) 0.3328(7) 0.5522(4) 0.0485(9) Uani d . 1 . .
H H12 0.1059 0.2011 0.5044 0.058 Uiso calc R 1 . .
C C13 0.13278(10) 0.5157(6) 0.4720(4) 0.0457(8) Uani d . 1 . .
H H13 0.1341 0.5062 0.3706 0.055 Uiso calc R 1 . .
C C14 0.14728(10) 0.7122(6) 0.5424(4) 0.0424(8) Uani d . 1 . .
H H14 0.1581 0.8365 0.4883 0.051 Uiso calc R 1 . .
C C15 0.14592(9) 0.7269(6) 0.6941(3) 0.0352(7) Uani d . 1 . .
H H15 0.1554 0.8615 0.7408 0.042 Uiso calc R 1 . .
C C16 0.19817(8) 0.1107(5) 1.0334(3) 0.0267(6) Uani d D 1 A .
C C17 0.2416(6) -0.261(2) 1.1233(8) 0.061(3) Uani d PD 0.427(7) A 2
H H17C 0.2319 -0.4193 1.1064 0.073 Uiso calc PR 0.427(7) A 2
H H17D 0.2724 -0.2661 1.1438 0.073 Uiso calc PR 0.427(7) A 2
C C18 0.2200(3) -0.1717(16) 1.2466(9) 0.0409(13) Uani d PD 0.427(7) A 2
H H18C 0.2410 -0.1558 1.3248 0.049 Uiso calc PR 0.427(7) A 2
H H18D 0.1989 -0.2864 1.2778 0.049 Uiso calc PR 0.427(7) A 2
C C17' 0.2517(3) -0.1970(15) 1.1350(5) 0.061(3) Uani d PD 0.573(7) A 1
H H17A 0.2432 -0.3591 1.1449 0.073 Uiso calc PR 0.573(7) A 1
H H17B 0.2830 -0.1927 1.1340 0.073 Uiso calc PR 0.573(7) A 1
C C18' 0.2375(2) -0.0777(12) 1.2611(6) 0.0409(13) Uani d PD 0.573(7) A 1
H H18A 0.2612 0.0151 1.2993 0.049 Uiso calc PR 0.573(7) A 1
H H18B 0.2295 -0.1906 1.3353 0.049 Uiso calc PR 0.573(7) A 1
N N1 0.15384(7) 0.4150(4) 1.0215(3) 0.0303(5) Uani d . 1 . .
N N2 0.17893(8) 0.2525(4) 0.9464(3) 0.0326(5) Uani d . 1 . .
S S1 0.23331(2) -0.09801(13) 0.96398(8) 0.0371(2) Uani d D 1 . .
S S2 0.19208(2) 0.10941(13) 1.22517(8) 0.03412(18) Uani d D 1 . .

loop_
_atom_site_aniso_label
_atom_site_aniso_U_11
_atom_site_aniso_U_22
_atom_site_aniso_U_33
_atom_site_aniso_U_12
_atom_site_aniso_U_13
_atom_site_aniso_U_23
C1 0.0449(17) 0.054(2) 0.0529(19) 0.0162(16) -0.0127(17) -0.0014(18)
C2 0.0450(18) 0.064(3) 0.062(2) 0.025(2) -0.0003(18) 0.011(2)
C3 0.0468(19) 0.048(2) 0.063(2) 0.0138(16) 0.0177(17) 0.0037(17)
C4 0.0448(17) 0.057(2) 0.062(2) 0.0032(17) 0.0105(19) -0.014(2)
C5 0.0282(14) 0.0498(19) 0.0489(19) 0.0002(14) 0.0035(13) -0.0052(15)
C6 0.0304(13) 0.0307(15) 0.0353(14) 0.0037(12) 0.0044(11) 0.0105(12)
C7 0.0307(13) 0.0326(14) 0.0321(13) -0.0017(12) -0.0014(12) 0.0042(13)
C8 0.0300(12) 0.0319(15) 0.0287(13) 0.0000(12) 0.0000(10) 0.0062(11)
C9 0.0245(12) 0.0292(14) 0.0326(14) -0.0031(11) 0.0000(10) 0.0083(11)
C10 0.0256(12) 0.0277(14) 0.0328(13) 0.0085(11) 0.0001(11) 0.0060(11)
C11 0.0465(16) 0.0330(16) 0.0405(18) 0.0057(14) -0.0028(14) 0.0068(14)
C12 0.061(2) 0.0419(19) 0.0426(18) 0.0144(18) -0.0111(16) -0.0071(15)
C13 0.0507(18) 0.056(2) 0.0300(14) 0.0256(17) 0.0009(16) 0.0032(16)
C14 0.0417(16) 0.050(2) 0.0358(16) 0.0093(16) 0.0069(14) 0.0178(15)
C15 0.0303(13) 0.0381(17) 0.0373(16) 0.0033(13) 0.0026(11) 0.0097(13)
C16 0.0260(12) 0.0276(15) 0.0266(12) -0.0049(11) -0.0006(10) 0.0055(11)
C17 0.087(6) 0.050(6) 0.046(2) 0.039(5) -0.018(3) -0.001(3)
C18 0.038(3) 0.039(4) 0.046(3) 0.009(2) -0.016(2) 0.008(3)
C17' 0.087(6) 0.050(6) 0.046(2) 0.039(5) -0.018(3) -0.001(3)
C18' 0.038(3) 0.039(4) 0.046(3) 0.009(2) -0.016(2) 0.008(3)
N1 0.0260(11) 0.0347(13) 0.0302(11) 0.0046(10) 0.0023(9) 0.0081(10)
N2 0.0315(11) 0.0357(13) 0.0306(12) 0.0058(10) 0.0038(9) 0.0078(10)
S1 0.0372(4) 0.0369(4) 0.0373(4) 0.0088(3) 0.0046(3) 0.0062(4)
S2 0.0336(3) 0.0405(4) 0.0283(3) 0.0076(3) -0.0037(3) 0.0034(3)

loop_
_atom_type_symbol
_atom_type_description
_atom_type_scat_dispersion_real
_atom_type_scat_dispersion_imag
_atom_type_scat_source
C C 0.0033 0.0016 'International Tables Vol C Tables 4.2.6.8 and 6.1.1.4'
H H 0.0000 0.0000 'International Tables Vol C Tables 4.2.6.8 and 6.1.1.4'
N N 0.0061 0.0033 'International Tables Vol C Tables 4.2.6.8 and 6.1.1.4'
S S 0.1246 0.1234 'International Tables Vol C Tables 4.2.6.8 and 6.1.1.4'

loop_
_geom_angle_atom_site_label_1
_geom_angle_atom_site_label_2
_geom_angle_atom_site_label_3
_geom_angle
_geom_angle_publ_flag
C2 C1 C6 119.8(4) ?
C2 C1 H1 120.1 ?
C6 C1 H1 120.1 ?
C3 C2 C1 121.3(3) ?
C3 C2 H2 119.4 ?
C1 C2 H2 119.4 ?
C2 C3 C4 119.3(3) ?
C2 C3 H3 120.3 ?
C4 C3 H3 120.3 ?
C3 C4 C5 120.0(4) ?
C3 C4 H4 120.0 ?
C5 C4 H4 120.0 ?
C6 C5 C4 121.5(3) ?
C6 C5 H5 119.2 ?
C4 C5 H5 119.2 ?
C5 C6 C1 118.0(3) ?
C5 C6 C7 122.9(3) ?
C1 C6 C7 119.1(3) ?
C8 C7 C6 126.1(3) y
C8 C7 H7 117.0 ?
C6 C7 H7 117.0 ?
C7 C8 C9 125.3(3) y
C7 C8 H8 117.3 ?
C9 C8 H8 117.3 ?
N1 C9 C8 115.8(2) y
N1 C9 C10 124.4(3) y
C8 C9 C10 119.8(2) y
C11 C10 C15 118.6(3) ?
C11 C10 C9 121.7(3) ?
C15 C10 C9 119.7(3) ?
C12 C11 C10 120.6(4) ?
C12 C11 H11 119.7 ?
C10 C11 H11 119.7 ?
C13 C12 C11 120.5(4) ?
C13 C12 H12 119.8 ?
C11 C12 H12 119.8 ?
C14 C13 C12 119.7(3) ?
C14 C13 H13 120.1 ?
C12 C13 H13 120.1 ?
C13 C14 C15 120.5(3) ?
C13 C14 H14 119.7 ?
C15 C14 H14 119.7 ?
C14 C15 C10 120.0(3) ?
C14 C15 H15 120.0 ?
C10 C15 H15 120.0 ?
N2 C16 S1 120.0(2) y
N2 C16 S2 124.7(2) y
S1 C16 S2 115.30(15) y
C18 C17 S1 113.9(6) y
C18 C17 H17C 108.8 ?
S1 C17 H17C 108.8 ?
C18 C17 H17D 108.8 ?
S1 C17 H17D 108.8 ?
H17C C17 H17D 107.7 ?
C17 C18 S2 117.1(6) y
C17 C18 H18C 108.0 ?
S2 C18 H18C 108.0 ?
C17 C18 H18D 108.0 ?
S2 C18 H18D 108.0 ?
H18C C18 H18D 107.3 ?
C18' C17' S1 118.1(5) y
C18' C17' H17A 107.8 ?
S1 C17' H17A 107.8 ?
C18' C17' H17B 107.8 ?
S1 C17' H17B 107.8 ?
H17A C17' H17B 107.1 ?
C17' C18' S2 112.4(5) y
C17' C18' H18A 109.1 ?
S2 C18' H18A 109.1 ?
C17' C18' H18B 109.1 ?
S2 C18' H18B 109.1 ?
H18A C18' H18B 107.8 ?
C9 N1 N2 114.7(2) y
C16 N2 N1 112.1(2) ?
C16 S1 C17 98.9(3) ?
C16 S1 C17' 95.7(3) ?
C16 S2 C18' 95.8(2) ?
C16 S2 C18 93.4(3) ?

loop_
_geom_bond_atom_site_label_1
_geom_bond_atom_site_label_2
_geom_bond_distance
_geom_bond_publ_flag
C1 C2 1.389(5) ?
C1 C6 1.404(4) ?
C1 H1 0.9300 ?
C2 C3 1.362(6) ?
C2 H2 0.9300 ?
C3 C4 1.381(5) ?
C3 H3 0.9300 ?
C4 C5 1.383(5) ?
C4 H4 0.9300 ?
C5 C6 1.378(4) ?
C5 H5 0.9300 ?
C6 C7 1.471(4) y
C7 C8 1.334(4) y
C7 H7 0.9300 ?
C8 C9 1.451(4) y
C8 H8 0.9300 ?
C9 N1 1.296(3) y
C9 C10 1.489(4) y
C10 C11 1.390(5) ?
C10 C15 1.397(4) ?
C11 C12 1.382(5) ?
C11 H11 0.9300 ?
C12 C13 1.378(5) ?
C12 H12 0.9300 ?
C13 C14 1.373(5) ?
C13 H13 0.9300 ?
C14 C15 1.391(4) ?
C14 H14 0.9300 ?
C15 H15 0.9300 ?
C16 N2 1.284(3) y
C16 S1 1.736(3) y
C16 S2 1.765(3) y
C17 C18 1.406(5) y
C17 S1 1.750(5) y
C17 H17C 0.9700 ?
C17 H17D 0.9700 ?
C18 S2 1.839(8) y
C18 H18C 0.9700 ?
C18 H18D 0.9700 ?
C17' C18' 1.410(5) y
C17' S1 1.759(4) y
C17' H17A 0.9700 ?
C17' H17B 0.9700 ?
C18' S2 1.798(5) y
C18' H18A 0.9700 ?
C18' H18B 0.9700 ?
N1 N2 1.394(3) y

loop_
_geom_hbond_atom_site_label_D
_geom_hbond_atom_site_label_H
_geom_hbond_atom_site_label_A
_geom_hbond_site_symmetry_A
_geom_hbond_distance_DH
_geom_hbond_distance_HA
_geom_hbond_distance_DA
_geom_hbond_angle_DHA
_geom_hbond_publ_flag
C17' H17B Cg 4_545 0.97 2.94 3.842(9) 156 yes
C18' H18A S1 4_555 0.97 2.69 3.439(6) 135 yes
C18' H18B S1 4_545 0.97 2.86 3.628(7) 137 yes
